data_9015793
loop_
_publ_author_name
'Giustetto, R.'
'Levy, D.'
'Wahyudi, O.'
'Ricchiardi, G.'
'Vitillo, J. G.'

_publ_section_title
;
 Crystal structure refinement of a sepiolite/indigo Maya Blue pigment
 using molecular modelling and synchrotron diffraction
;
_journal_name_full 'European Journal of Mineralogy'
_journal_page_first 449
_journal_page_last 466
_journal_paper_doi 10.1127/0935-1221/2011/0023-2105
_journal_volume 23
_journal_year 2011
_chemical_compound_source Germany
_chemical_formula_sum 'H13.64 Mg4 O22.82 Si6'
_chemical_name_mineral Sepiolite
_space_group_IT_number 52
_symmetry_space_group_name_Hall '-P 2ab 2n'
_symmetry_space_group_name_H-M 'P n c n'
_cell_angle_alpha 90
_cell_angle_beta 90
_cell_angle_gamma 90
_cell_formula_units_Z 4
_cell_length_a 13.395
_cell_length_b 27.016
_cell_length_c 5.2765
_cell_volume 1909.456
_database_code_amcsd 0018363
_exptl_crystal_density_diffrn 2.242
_cod_original_formula_sum 'Mg4 Si6 O22.82 H13.64'
_cod_database_code 9015793

loop_
_space_group_symop_operation_xyz
x,y,z
1/2-x,1/2+y,1/2+z
1/2+x,1/2-y,1/2-z
1/2+x,1/2+y,-z
1/2-x,1/2-y,z
x,-y,1/2+z
-x,y,1/2-z
-x,-y,-z

loop_
_atom_site_label
_atom_site_fract_x
_atom_site_fract_y
_atom_site_fract_z
_atom_site_occupancy
_atom_site_U_iso_or_equiv
_atom_site_type_symbol
_atom_site_attached_hydrogens
Mg1 0.00000 0.02900 0.25000 1.00000 0.02900 Mg 0
Mg2 0.00000 0.08400 0.75000 1.00000 0.02900 Mg 0
Mg3 0.00000 0.14590 0.25000 1.00000 0.02900 Mg 0
Mg4 0.00000 0.20400 0.75000 1.00000 0.02900 Mg 0
Si1 0.20000 0.02740 0.59100 1.00000 0.01100 Si 0
Si2 0.21100 0.14070 0.57700 1.00000 0.01100 Si 0
Si3 0.20400 0.19480 0.06200 1.00000 0.01100 Si 0
O1 0.07600 0.03000 0.60200 1.00000 0.01400 O 0
O-H2 0.07600 0.08900 0.05500 1.00000 0.01400 O 1
O3 0.09000 0.14530 0.55500 1.00000 0.01400 O 0
O4 0.07800 0.19300 0.06700 1.00000 0.01400 O 0
O5 0.24800 0.00260 0.33300 1.00000 0.01400 O 0
O6 0.24400 0.08330 0.60000 1.00000 0.01400 O 0
O7 0.24300 0.16500 0.30800 1.00000 0.01400 O 0
O8 0.25500 0.17200 0.80600 1.00000 0.01400 O 0
O9 0.25000 0.25000 0.07600 1.00000 0.01400 O 0
Wat10 0.10600 0.25270 0.58100 0.98000 0.02600 O 2
Wat11 0.56300 -0.10200 0.03200 0.73000 0.08000 O 2
Wat12 0.50000 0.18600 0.25000 0.92000 0.08000 O 2
Wat13 0.50000 0.04000 0.25000 0.96000 0.08000 O 2
Wat14 0.53000 0.16800 0.66000 0.26000 0.08000 O 2

loop_
_cod_changelog_entry_id
_cod_changelog_entry_author
_cod_changelog_entry_date
_cod_changelog_entry_text
1
;cod-tools version 3.8.0
Id: cif_guess_AMCSD_atom_types 9574 2023-05-10 09:00:05Z saulius
;
2023-05-10T18:56:22+03:00
;Derived atom types and hydrogen counts
from atom names that follow the AMCSD naming convention
(Wat == water, O-H == hydroxyl).
;

loop_
_cod_related_entry_id
_cod_related_entry_database
_cod_related_entry_code
1 AMCSD 0018363
